data_5000256
loop_
_publ_author_name
'Puliti, R.'
'Mattia, C. A.'
'Mazzarella, L.'

_publ_section_title
;
 Scalaradial, a Sesterterpenoid Metabolite from the Marine Sponge
 Cacospongia mollior
;
_journal_issue 8
_journal_name_full 'Acta Crystallographica Section C'
_journal_page_first 1703
_journal_page_last 1707
_journal_paper_doi 10.1107/S0108270195002034
_journal_volume 51
_journal_year 1995
_chemical_formula_sum 'C27 H40 O4'
_space_group_IT_number 19
_symmetry_cell_setting orthorhombic
_symmetry_Int_Tables_number 19
_symmetry_space_group_name_Hall 'P 2ac 2ab'
_symmetry_space_group_name_H-M 'P 21 21 21'
_cell_angle_alpha 90
_cell_angle_beta 90
_cell_angle_gamma 90
_cell_formula_units_Z 8
_cell_length_a 12.139(3)
_cell_length_b 14.635(3)
_cell_length_c 27.951(7)
_cod_duplicate_entry 2003829
_cod_database_code 5000256

loop_
_symmetry_equiv_pos_site_id
_symmetry_equiv_pos_as_xyz
1 x,y,z
2 1/2-x,-y,1/2+z
3 1/2+x,1/2-y,-z
4 -x,1/2+y,1/2-z

loop_
_atom_site_label
_atom_site_type_symbol
_atom_site_fract_x
_atom_site_fract_y
_atom_site_fract_z
O1 O 0.9464(3) 0.4437(2) 0.22115(9)
O2 O 1.1818(2) 0.5508(2) 0.18438(7)
O3 O 0.9306(1) 0.45801(9) 0.33294(6)
O4 O 0.7917(2) 0.3602(1) 0.31987(8)
C1 C 0.7789(2) 0.5075(2) 0.4643(1)
C2 C 0.7465(3) 0.4984(2) 0.5169(1)
C3 C 0.8386(3) 0.5314(2) 0.5495(1)
C4 C 0.8760(2) 0.6292(2) 0.54024(9)
C5 C 0.9027(2) 0.6376(2) 0.48583(9)
C6 C 0.9505(2) 0.7297(2) 0.47089(9)
C7 C 1.0050(2) 0.7234(2) 0.42192(9)
C8 C 0.9265(2) 0.6905(2) 0.38221(8)
C9 C 0.8674(2) 0.6025(1) 0.39979(8)
C10 C 0.8121(2) 0.6057(2) 0.45017(9)
C11 C 0.7933(2) 0.5653(2) 0.35951(9)
C12 C 0.8620(2) 0.5346(2) 0.31716(9)
C13 C 0.9379(2) 0.6097(2) 0.29715(8)
C14 C 0.9989(2) 0.6599(2) 0.33872(8)
C15 C 1.0733(2) 0.7365(2) 0.31953(9)
C16 C 1.1329(2) 0.7115(2) 0.27551(9)
C17 C 1.1146(2) 0.6356(2) 0.25054(9)
C18 C 1.0283(2) 0.5661(2) 0.26470(9)
C19 C 0.9762(3) 0.5210(2) 0.2212(1)
C20 C 1.1861(3) 0.6181(2) 0.20966(9)
C21 C 0.9820(3) 0.6454(2) 0.5694(1)
C22 C 0.7895(3) 0.6982(2) 0.5582(1)
C23 C 0.7071(2) 0.6654(2) 0.4494(1)
C24 C 0.8483(2) 0.7708(2) 0.3699(1)
C25 C 0.8661(2) 0.6744(2) 0.26655(9)
C26 C 0.8840(2) 0.3745(2) 0.33179(9)
C27 C 0.9642(2) 0.3038(2) 0.3485(1)
O5 O 0.4154(2) 0.2252(1) 0.22041(8)
O6 O 0.6549(2) 0.3350(1) 0.18975(7)
O7 O 0.4341(1) 0.24608(9) 0.34007(6)
O8 O 0.3269(2) 0.1218(1) 0.33599(7)
C28 C 0.2589(3) 0.2907(2) 0.4685(1)
C29 C 0.2286(3) 0.2864(2) 0.5218(1)
C30 C 0.3166(3) 0.3313(2) 0.5524(1)
C31 C 0.3423(2) 0.4316(2) 0.53911(9)
C32 C 0.3665(2) 0.4345(2) 0.48443(9)
C33 C 0.3995(2) 0.5287(2) 0.46590(9)
C34 C 0.4515(2) 0.5228(2) 0.41641(9)
C35 C 0.3771(2) 0.4759(2) 0.37886(8)
C36 C 0.3357(2) 0.3844(2) 0.40050(8)
C37 C 0.2799(2) 0.3896(2) 0.45077(9)
C38 C 0.2713(2) 0.3307(2) 0.36266(9)
C39 C 0.3452(2) 0.3031(2) 0.32131(8)
C40 C 0.3997(2) 0.3852(2) 0.29663(8)
C41 C 0.4507(2) 0.4509(1) 0.33460(8)
C42 C 0.5010(2) 0.5352(2) 0.30984(9)
C43 C 0.5703(2) 0.5099(2) 0.26861(9)
C44 C 0.5688(2) 0.4280(2) 0.24769(8)
C45 C 0.4949(2) 0.3516(2) 0.26310(8)
C46 C 0.4460(3) 0.3029(2) 0.2201(1)
C47 C 0.6482(2) 0.4088(2) 0.2099(1)
C48 C 0.4466(3) 0.4604(3) 0.5669(1)
C49 C 0.2480(3) 0.4942(2) 0.5555(1)
C50 C 0.1677(2) 0.4385(2) 0.4491(1)
C51 C 0.2845(2) 0.5446(2) 0.3658(1)
C52 C 0.3116(2) 0.4321(2) 0.26550(9)
C53 C 0.4155(3) 0.1562(2) 0.34416(9)
C54 C 0.5168(3) 0.1082(2) 0.3592(1)
H1 H 0.71340 0.48800 0.44370
H2 H 0.84390 0.46510 0.45780
H3 H 0.73020 0.43140 0.52420
H4 H 0.67760 0.53660 0.52300
H5 H 0.90460 0.48920 0.54490
H6 H 0.81160 0.52720 0.58390
H7 H 0.96350 0.58990 0.48270
H8 H 1.00770 0.74950 0.49540
H9 H 0.88860 0.77680 0.46950
H10 H 1.06920 0.67860 0.42410
H11 H 1.03370 0.78650 0.41280
H12 H 0.92810 0.55620 0.40670
H13 H 0.74050 0.61550 0.34870
H14 H 0.74920 0.51110 0.37210
H15 H 0.80890 0.51710 0.29030
H16 H 1.04760 0.61080 0.35360
H17 H 1.12950 0.75270 0.34520
H18 H 1.02530 0.79220 0.31240
H19 H 1.19220 0.75510 0.26340
H20 H 1.06740 0.51650 0.28390
H21 H 0.96650 0.55860 0.19070
H22 H 1.24410 0.66610 0.20170
H23 H 1.04510 0.60890 0.55480
H24 H 0.96990 0.62490 0.60390
H25 H 1.00120 0.71330 0.56890
H26 H 0.78910 0.69860 0.59470
H27 H 0.71360 0.67980 0.54590
H28 H 0.80870 0.76180 0.54590
H29 H 0.72810 0.73210 0.45470
H30 H 0.65500 0.64470 0.47590
H31 H 0.66900 0.65890 0.41710
H32 H 0.82500 0.80300 0.40060
H33 H 0.78020 0.74630 0.35280
H34 H 0.88820 0.81610 0.34820
H35 H 0.83240 0.63880 0.23880
H36 H 0.80480 0.70110 0.28720
H37 H 0.91380 0.72610 0.25340
H38 H 1.02820 0.29990 0.32490
H39 H 0.92580 0.24190 0.35050
H40 H 0.99340 0.32140 0.38140
H41 H 0.19570 0.26330 0.44900
H42 H 0.32850 0.25300 0.46300
H43 H 0.22070 0.21960 0.53170
H44 H 0.15550 0.31930 0.52690
H45 H 0.38740 0.29430 0.54900
H46 H 0.29080 0.32970 0.58710
H47 H 0.43350 0.39250 0.48250
H48 H 0.45480 0.55700 0.48890
H49 H 0.33100 0.56890 0.46400
H50 H 0.52300 0.48650 0.41900
H51 H 0.46850 0.58740 0.40490
H52 H 0.40450 0.34790 0.40920
H53 H 0.20880 0.37050 0.34990
H54 H 0.23920 0.28330 0.37790
H55 H 0.29690 0.27000 0.29690
H56 H 0.51170 0.41370 0.35040
H57 H 0.54810 0.56970 0.33390
H58 H 0.43870 0.57630 0.29820
H59 H 0.62270 0.55790 0.25520
H60 H 0.54290 0.30720 0.28190
H61 H 0.43850 0.33880 0.18890
H62 H 0.70080 0.45950 0.19970
H63 H 0.43420 0.45080 0.60260
H64 H 0.51180 0.42190 0.55590
H65 H 0.46270 0.52770 0.56050
H66 H 0.24510 0.49530 0.59200
H67 H 0.17510 0.47020 0.54240
H68 H 0.26130 0.55880 0.54310
H69 H 0.11890 0.41480 0.47610
H70 H 0.13070 0.42590 0.41700
H71 H 0.17930 0.50710 0.45310
H72 H 0.31290 0.58940 0.34070
H73 H 0.26120 0.57960 0.39570
H74 H 0.21850 0.50990 0.35240
H75 H 0.25490 0.46300 0.28700
H76 H 0.27350 0.38450 0.24460
H77 H 0.34820 0.47990 0.24420
H78 H 0.56280 0.15030 0.38030
H79 H 0.56140 0.09020 0.32970
H80 H 0.49630 0.05090 0.37800

loop_
_atom_type_symbol
_atom_type_radius_bond
C 0.68
H 0.23
O 0.68
